data_7154535
loop_
_publ_author_name
'Shang, Zhuo'
'Li, Li'
'Esp\'osito, Breno P'
'Salim, Angela A.'
'Khalil, Zeinab G.'
'Quezada, Michelle'
'Bernhardt, Paul V.'
'Capon, Robert J.'

_publ_section_title
;
 New PKS-NRPS tetramic acids and pyridinone from an Australian
 marine-derived fungus, Chaunopycnis sp.
;
_journal_issue 28
_journal_name_full 'Organic &amp; biomolecular chemistry'
_journal_page_first 7795
_journal_page_last 7802
_journal_paper_doi 10.1039/c5ob01058f
_journal_volume 13
_journal_year 2015
_chemical_absolute_configuration ad
_chemical_compound_source 'fungus Chaunopycnis sp.'
_chemical_formula_moiety 'C21 H25 N O4, C H4 O'
_chemical_formula_sum 'C22 H29 N O5'
_chemical_formula_weight 387.46
_chemical_name_systematic 'chaunolidine C'
_space_group_IT_number 1
_symmetry_cell_setting triclinic
_symmetry_Int_Tables_number 1
_symmetry_space_group_name_Hall 'P 1'
_symmetry_space_group_name_H-M 'P 1'
_atom_sites_solution_hydrogens geom
_atom_sites_solution_primary direct
_atom_sites_solution_secondary difmap
_audit_conform_dict_location ftp://ftp.iucr.org/pub/cif_core.dic
_audit_conform_dict_name cif_core.dic
_audit_conform_dict_version 2.4
_audit_creation_date 2015-05-13T12:22:54-00:00
_audit_creation_method 'WinGX routine CIF_UPDATE'
_audit_update_record
;
2015-06-05 deposited with the CCDC.
2015-06-18 downloaded from the CCDC.
;
_cell_angle_alpha 84.197(5)
_cell_angle_beta 84.853(5)
_cell_angle_gamma 85.592(5)
_cell_formula_units_Z 2
_cell_length_a 6.6012(4)
_cell_length_b 8.1654(6)
_cell_length_c 19.8307(13)
_cell_measurement_reflns_used 2757
_cell_measurement_temperature 190(2)
_cell_measurement_theta_max 60.154
_cell_measurement_theta_min 5.444
_cell_measurement_wavelength 0.71073
_cell_volume 1056.66(12)
_computing_cell_refinement
;
        CrysAlisPro, Agilent Technologies,
        Version 1.171.37.35 (release 13-08-2014 CrysAlis171 .NET)
        (compiled Aug 13 2014,18:06:01)
;
_computing_data_collection
;
        CrysAlisPro, Agilent Technologies,
        Version 1.171.37.35 (release 13-08-2014 CrysAlis171 .NET)
        (compiled Aug 13 2014,18:06:01)
;
_computing_data_reduction
;
        CrysAlisPro, Agilent Technologies,
        Version 1.171.37.35 (release 13-08-2014 CrysAlis171 .NET)
        (compiled Aug 13 2014,18:06:01)
;
_computing_molecular_graphics 'Ortep-3 for Windows (Farrugia, 1997)'
_computing_publication_material 'WinGX publication routines (Farrugia, 1999)'
_computing_structure_refinement 'SHELXL-97 (Sheldrick, 2008)'
_computing_structure_solution 'SIR92 (Giacovazzo et al, 1993)'
_diffrn_ambient_temperature 190(2)
_diffrn_detector 'CCD plate'
_diffrn_detector_area_resol_mean 16.0696
_diffrn_measured_fraction_theta_full 0.995
_diffrn_measured_fraction_theta_max 0.995
_diffrn_measurement_device 'four-circle diffractometer'
_diffrn_measurement_device_type 'Xcalibur, Sapphire3, Gemini ultra'
_diffrn_measurement_method '\w scans'
_diffrn_orient_matrix_UB_11 0.0833232
_diffrn_orient_matrix_UB_12 -0.1298132
_diffrn_orient_matrix_UB_13 0.0543477
_diffrn_orient_matrix_UB_21 0.1294599
_diffrn_orient_matrix_UB_22 -0.0876288
_diffrn_orient_matrix_UB_23 -0.056031
_diffrn_orient_matrix_UB_31 0.1773733
_diffrn_orient_matrix_UB_32 0.107718
_diffrn_orient_matrix_UB_33 0.0067948
_diffrn_radiation_monochromator graphite
_diffrn_radiation_probe x-ray
_diffrn_radiation_type CuK\a
_diffrn_radiation_wavelength 1.54184
_diffrn_reflns_av_R_equivalents 0.0506
_diffrn_reflns_av_unetI/netI 0.0656
_diffrn_reflns_limit_h_max 7
_diffrn_reflns_limit_h_min -7
_diffrn_reflns_limit_k_max 9
_diffrn_reflns_limit_k_min -9
_diffrn_reflns_limit_l_max 22
_diffrn_reflns_limit_l_min -22
_diffrn_reflns_number 13470
_diffrn_reflns_theta_full 62.47
_diffrn_reflns_theta_max 62.47
_diffrn_reflns_theta_min 4.5
_diffrn_source 'sealed X-ray tube'
_exptl_absorpt_coefficient_mu 0.698
_exptl_absorpt_correction_T_max 1
_exptl_absorpt_correction_T_min 0.84915
_exptl_absorpt_correction_type multi-scan
_exptl_absorpt_process_details
;
        CrysAlisPro, Agilent Technologies,
        Version 1.171.37.35 (release 13-08-2014 CrysAlis171 .NET)
        (compiled Aug 13 2014,18:06:01)
        Empirical absorption correction using spherical harmonics,
 implemented in SCALE3 ABSPACK scaling algorithm.
;
_exptl_crystal_colour yellow
_exptl_crystal_density_diffrn 1.218
_exptl_crystal_density_method 'not measured'
_exptl_crystal_description triclinic
_exptl_crystal_F_000 416
_exptl_crystal_recrystallization_method 'Re-crystallisation from solvent: MeOH'
_exptl_crystal_size_max 0.2
_exptl_crystal_size_mid 0.1
_exptl_crystal_size_min 0.1
_refine_diff_density_max 0.273
_refine_diff_density_min -0.235
_refine_diff_density_rms 0.056
_refine_ls_abs_structure_details 'Flack H D (1983), Acta Cryst. A39, 876-881'
_refine_ls_abs_structure_Flack 0.1(4)
_refine_ls_extinction_method none
_refine_ls_goodness_of_fit_ref 1.031
_refine_ls_hydrogen_treatment constr
_refine_ls_matrix_type full
_refine_ls_number_parameters 513
_refine_ls_number_reflns 6294
_refine_ls_number_restraints 3
_refine_ls_restrained_S_all 1.03
_refine_ls_R_factor_all 0.092
_refine_ls_R_factor_gt 0.0658
_refine_ls_shift/su_max 0
_refine_ls_shift/su_mean 0
_refine_ls_structure_factor_coef Fsqd
_refine_ls_weighting_details 'calc w=1/[\s^2^(Fo^2^)+(0.1032P)^2^+0.0000P] where P=(Fo^2^+2Fc^2^)/3'
_refine_ls_weighting_scheme calc
_refine_ls_wR_factor_gt 0.1664
_refine_ls_wR_factor_ref 0.1858
_reflns_number_gt 4465
_reflns_number_total 6294
_reflns_threshold_expression >2\s(I)
_cod_data_source_file c5ob01058f2.cif
_cod_data_source_block 1302az7
_cod_depositor_comments 'Adding full bibliography for 7154535.cif.'
_cod_database_code 7154535

loop_
_symmetry_equiv_pos_as_xyz
'x, y, z'

loop_
_atom_site_label
_atom_site_type_symbol
_atom_site_fract_x
_atom_site_fract_y
_atom_site_fract_z
_atom_site_U_iso_or_equiv
_atom_site_adp_type
_atom_site_occupancy
_atom_site_symmetry_multiplicity
_atom_site_calc_flag
_atom_site_refinement_flags
C1A C 0.1851(10) 0.1043(8) 0.8820(3) 0.0487(17) Uani 1 1 d .
C2A C 0.3539(9) 0.1467(7) 0.8399(3) 0.0426(15) Uani 1 1 d .
H2A H 0.4859 0.1017 0.8502 0.051 Uiso 1 1 calc R
C3A C 0.3301(9) 0.2543(8) 0.7832(3) 0.0456(15) Uani 1 1 d .
H3A H 0.4482 0.2809 0.7544 0.055 Uiso 1 1 calc R
C4A C 0.1405(9) 0.3274(7) 0.7654(3) 0.0392(14) Uani 1 1 d .
C5A C -0.0295(9) 0.2831(8) 0.8093(3) 0.0453(15) Uani 1 1 d .
H5A H -0.1615 0.3287 0.7995 0.054 Uiso 1 1 calc R
C6A C -0.0072(10) 0.1736(8) 0.8667(3) 0.0500(16) Uani 1 1 d .
H6A H -0.1239 0.1455 0.896 0.06 Uiso 1 1 calc R
C7A C 0.1328(9) 0.4282(7) 0.7018(3) 0.0382(14) Uani 1 1 d .
H7A H 0.2601 0.4303 0.6754 0.046 Uiso 1 1 calc R
C8A C -0.0184(9) 0.5196(7) 0.6725(3) 0.0357(13) Uani 1 1 d .
C9A C 0.0041(9) 0.6008(6) 0.6019(3) 0.0360(14) Uani 1 1 d .
C10A C -0.1983(9) 0.6777(6) 0.5884(3) 0.0373(14) Uani 1 1 d .
C11A C -0.3285(9) 0.6468(8) 0.6491(3) 0.0406(15) Uani 1 1 d .
C12A C -0.2652(9) 0.7548(8) 0.5298(3) 0.0447(15) Uani 1 1 d .
C13A C -0.1416(10) 0.7828(8) 0.4636(3) 0.0497(16) Uani 1 1 d .
H13A H 0.0025 0.7418 0.4704 0.06 Uiso 1 1 calc R
C14A C -0.1436(11) 0.9633(8) 0.4396(3) 0.0596(17) Uani 1 1 d .
H14A H -0.0917 1.0214 0.4753 0.072 Uiso 1 1 calc R
H14B H -0.2869 1.0054 0.4351 0.072 Uiso 1 1 calc R
C15A C -0.0187(8) 1.0097(7) 0.3717(3) 0.0532(13) Uani 1 1 d .
H15A H -0.079 0.9579 0.3352 0.064 Uiso 1 1 calc R
C16A C 0.2041(9) 0.9476(9) 0.3719(3) 0.0716(17) Uani 1 1 d .
H16A H 0.2132 0.8299 0.39 0.086 Uiso 1 1 calc R
H16B H 0.2723 1.0103 0.4025 0.086 Uiso 1 1 calc R
C17A C 0.3150(11) 0.9654(10) 0.3010(4) 0.085(2) Uani 1 1 d .
H17A H 0.2535 0.9172 0.267 0.102 Uiso 1 1 calc R
C18A C 0.4734(11) 1.0336(11) 0.2814(4) 0.091(2) Uani 1 1 d .
H18A H 0.5373 1.082 0.3149 0.109 Uiso 1 1 calc R
C19A C 0.5750(14) 1.0481(11) 0.2114(4) 0.101(3) Uani 1 1 d .
H19A H 0.6979 1.1085 0.2106 0.152 Uiso 1 1 calc R
H19B H 0.4815 1.1076 0.1803 0.152 Uiso 1 1 calc R
H19C H 0.6126 0.9376 0.1971 0.152 Uiso 1 1 calc R
C20A C -0.2226(12) 0.6786(9) 0.4122(3) 0.076(2) Uani 1 1 d .
H20A H -0.1426 0.6951 0.3682 0.113 Uiso 1 1 calc R
H20B H -0.3661 0.713 0.4065 0.113 Uiso 1 1 calc R
H20C H -0.2104 0.5616 0.4292 0.113 Uiso 1 1 calc R
C21A C -0.0374(11) 1.1942(9) 0.3547(4) 0.086(2) Uani 1 1 d .
H21A H 0.0413 1.223 0.3114 0.13 Uiso 1 1 calc R
H21B H 0.0154 1.2483 0.3908 0.13 Uiso 1 1 calc R
H21C H -0.1811 1.2312 0.3509 0.13 Uiso 1 1 calc R
N1A N -0.2258(7) 0.5508(6) 0.6966(2) 0.0426(12) Uani 1 1 d .
H1A H -0.2802 0.5131 0.7368 0.051 Uiso 1 1 calc R
O1A O 0.1948(7) -0.0100(6) 0.9370(2) 0.0592(12) Uani 1 1 d .
H1A1 H 0.317 -0.0307 0.9456 0.089 Uiso 1 1 calc R
O2A O -0.5117(5) 0.6979(5) 0.6588(2) 0.0447(10) Uani 1 1 d .
O3A O 0.1620(6) 0.6031(5) 0.5645(2) 0.0470(10) Uani 1 1 d .
O4A O -0.4608(6) 0.8131(6) 0.5283(2) 0.0576(12) Uani 1 1 d .
H4A H -0.5225 0.7932 0.5668 0.086 Uiso 1 1 calc R
C1B C -0.1265(9) 1.1557(6) 0.6085(3) 0.0385(14) Uani 1 1 d .
C2B C 0.0646(9) 1.0843(7) 0.6240(3) 0.0423(14) Uani 1 1 d .
H2B H 0.182 1.1119 0.595 0.051 Uiso 1 1 calc R
C3B C 0.0856(9) 0.9732(7) 0.6815(3) 0.0436(15) Uani 1 1 d .
H3B H 0.217 0.9258 0.6911 0.052 Uiso 1 1 calc R
C4B C -0.0841(9) 0.9305(7) 0.7250(3) 0.0384(14) Uani 1 1 d .
C5B C -0.2739(9) 0.9986(7) 0.7076(3) 0.0420(14) Uani 1 1 d .
H5B H -0.3917 0.9682 0.7358 0.05 Uiso 1 1 calc R
C6B C -0.2982(9) 1.1090(8) 0.6506(3) 0.0457(16) Uani 1 1 d .
H6B H -0.4305 1.1527 0.6401 0.055 Uiso 1 1 calc R
C7B C -0.0741(9) 0.8251(7) 0.7893(3) 0.0393(14) Uani 1 1 d .
H7B H -0.2018 0.82 0.8153 0.047 Uiso 1 1 calc R
C8B C 0.0780(9) 0.7342(7) 0.8190(3) 0.0387(14) Uani 1 1 d .
C9B C 0.0543(9) 0.6489(7) 0.8883(3) 0.0416(15) Uani 1 1 d .
C10B C 0.2523(9) 0.5728(8) 0.9007(3) 0.0440(15) Uani 1 1 d .
C11B C 0.3886(9) 0.6070(7) 0.8399(3) 0.0372(14) Uani 1 1 d .
C12B C 0.3201(10) 0.4788(8) 0.9574(3) 0.0464(16) Uani 1 1 d .
C13B C 0.1909(11) 0.4442(9) 1.0214(3) 0.0558(18) Uani 1 1 d .
H13B H 0.0504 0.4302 1.0088 0.067 Uiso 1 1 calc R
C14B C 0.1786(10) 0.5956(8) 1.0605(3) 0.0625(16) Uani 1 1 d .
H14C H 0.1166 0.69 1.0322 0.075 Uiso 1 1 calc R
H14D H 0.319 0.6217 1.0671 0.075 Uiso 1 1 calc R
C15B C 0.0556(9) 0.5805(9) 1.1307(3) 0.0681(17) Uani 1 1 d .
H15B H 0.1288 0.4965 1.1617 0.082 Uiso 1 1 calc R
C16B C -0.1589(10) 0.5296(10) 1.1268(3) 0.0765(18) Uani 1 1 d .
H16C H -0.2354 0.6173 1.0993 0.092 Uiso 1 1 calc R
H16D H -0.1515 0.4279 1.1031 0.092 Uiso 1 1 calc R
C17B C -0.2728(13) 0.4990(12) 1.1950(4) 0.097(2) Uani 1 1 d .
H17B H -0.1998 0.4299 1.2273 0.116 Uiso 1 1 calc R
C18B C -0.4447(10) 0.5480(10) 1.2162(3) 0.081(2) Uani 1 1 d .
H18B H -0.5165 0.6199 1.1844 0.097 Uiso 1 1 calc R
C19B C -0.5591(11) 0.5131(10) 1.2836(3) 0.0794(19) Uani 1 1 d .
H19D H -0.6942 0.5719 1.2836 0.119 Uiso 1 1 calc R
H19E H -0.4842 0.5502 1.3191 0.119 Uiso 1 1 calc R
H19F H -0.5742 0.3942 1.2925 0.119 Uiso 1 1 calc R
C20B C 0.2623(15) 0.2843(11) 1.0621(4) 0.093(3) Uani 1 1 d .
H20D H 0.1727 0.2671 1.104 0.14 Uiso 1 1 calc R
H20E H 0.4024 0.2918 1.0735 0.14 Uiso 1 1 calc R
H20F H 0.2575 0.1913 1.0348 0.14 Uiso 1 1 calc R
C21B C 0.0492(12) 0.7486(11) 1.1590(4) 0.091(2) Uani 1 1 d .
H21D H -0.0271 0.7433 1.2038 0.137 Uiso 1 1 calc R
H21E H -0.0179 0.8326 1.1281 0.137 Uiso 1 1 calc R
H21F H 0.1886 0.7774 1.1633 0.137 Uiso 1 1 calc R
N1B N 0.2825(7) 0.7048(5) 0.7935(2) 0.0371(11) Uani 1 1 d .
H1B H 0.3344 0.7441 0.7532 0.045 Uiso 1 1 calc R
O1B O -0.1365(6) 1.2678(5) 0.5546(2) 0.0497(11) Uani 1 1 d .
H1B1 H -0.2566 1.3094 0.5531 0.075 Uiso 1 1 calc R
O2B O 0.5712(6) 0.5556(5) 0.8314(2) 0.0486(11) Uani 1 1 d .
O3B O -0.1039(6) 0.6489(5) 0.9265(2) 0.0482(11) Uani 1 1 d .
O4B O 0.5141(7) 0.4230(6) 0.9579(2) 0.0606(13) Uani 1 1 d .
H4B H 0.5756 0.4488 0.9198 0.091 Uiso 1 1 calc R
C1 C 0.3945(13) 0.3257(13) 0.4773(4) 0.084(3) Uani 1 1 d .
H1C H 0.2472 0.3164 0.4862 0.127 Uiso 1 1 calc R
H1D H 0.4606 0.2183 0.4671 0.127 Uiso 1 1 calc R
H1E H 0.4209 0.4073 0.4383 0.127 Uiso 1 1 calc R
O1 O 0.4729(7) 0.3758(6) 0.5347(2) 0.0611(13) Uani 1 1 d .
H1 H 0.3945 0.4513 0.5504 0.092 Uiso 1 1 calc R
C2 C 0.6661(12) -0.0552(10) 1.0091(4) 0.079(2) Uani 1 1 d .
H2C H 0.6435 0.0652 1.0054 0.119 Uiso 1 1 calc R
H2D H 0.8126 -0.086 1.0086 0.119 Uiso 1 1 calc R
H2E H 0.5971 -0.1018 1.0518 0.119 Uiso 1 1 calc R
O2 O 0.5878(8) -0.1166(7) 0.9544(3) 0.0784(16) Uani 1 1 d .
H2 H 0.5563 -0.2139 0.9656 0.118 Uiso 1 1 calc R

loop_
_atom_site_aniso_label
_atom_site_aniso_U_11
_atom_site_aniso_U_22
_atom_site_aniso_U_33
_atom_site_aniso_U_23
_atom_site_aniso_U_13
_atom_site_aniso_U_12
C1A 0.042(4) 0.063(4) 0.038(3) -0.003(3) -0.003(3) 0.009(3)
C2A 0.035(4) 0.038(3) 0.055(4) -0.009(3) -0.008(3) 0.008(3)
C3A 0.030(3) 0.064(4) 0.042(3) -0.006(3) -0.001(3) 0.003(3)
C4A 0.035(3) 0.038(3) 0.047(3) -0.011(3) -0.009(3) 0.002(3)
C5A 0.031(3) 0.048(4) 0.056(4) -0.003(3) -0.006(3) 0.000(3)
C6A 0.034(4) 0.051(4) 0.061(4) 0.001(3) -0.001(3) 0.005(3)
C7A 0.030(3) 0.032(3) 0.055(4) -0.013(3) -0.006(3) 0.001(3)
C8A 0.030(3) 0.041(3) 0.038(3) -0.011(3) -0.006(2) -0.003(3)
C9A 0.034(4) 0.021(3) 0.055(4) -0.012(2) -0.005(3) 0.000(2)
C10A 0.043(4) 0.020(3) 0.051(4) -0.012(2) -0.012(3) 0.003(2)
C11A 0.031(3) 0.049(4) 0.042(3) -0.006(3) -0.005(3) 0.003(3)
C12A 0.029(3) 0.047(3) 0.057(4) -0.004(3) -0.004(3) -0.001(3)
C13A 0.041(4) 0.057(4) 0.048(3) -0.001(3) -0.003(3) 0.012(3)
C14A 0.059(4) 0.060(4) 0.059(4) -0.009(3) 0.004(3) -0.005(3)
C15A 0.045(3) 0.058(3) 0.055(3) -0.002(2) -0.001(2) -0.006(2)
C16A 0.056(3) 0.081(4) 0.073(4) 0.004(3) 0.001(3) 0.004(3)
C17A 0.068(5) 0.093(5) 0.089(5) -0.004(4) 0.010(4) -0.002(4)
C18A 0.062(4) 0.125(7) 0.078(5) 0.008(4) 0.006(3) 0.007(4)
C19A 0.096(6) 0.099(6) 0.097(5) 0.008(4) 0.020(4) 0.011(5)
C20A 0.102(6) 0.066(4) 0.062(4) -0.022(3) 0.011(4) -0.021(4)
C21A 0.069(4) 0.072(4) 0.110(6) 0.014(4) 0.006(4) 0.005(3)
N1A 0.028(3) 0.054(3) 0.044(3) -0.003(2) -0.003(2) 0.003(2)
O1A 0.051(3) 0.063(3) 0.059(3) 0.012(2) -0.011(2) 0.008(2)
O2A 0.028(2) 0.054(3) 0.050(2) -0.0024(19) -0.0027(18) 0.0053(19)
O3A 0.031(2) 0.055(3) 0.053(3) -0.004(2) -0.002(2) 0.0049(19)
O4A 0.033(2) 0.077(3) 0.056(3) 0.006(2) -0.0027(19) 0.016(2)
C1B 0.041(4) 0.022(3) 0.055(4) -0.006(3) -0.010(3) -0.004(3)
C2B 0.032(3) 0.040(3) 0.053(4) -0.002(3) 0.000(3) -0.002(3)
C3B 0.035(4) 0.037(3) 0.059(4) -0.004(3) -0.008(3) 0.006(3)
C4B 0.032(3) 0.039(3) 0.045(3) -0.009(3) -0.008(3) 0.003(3)
C5B 0.031(3) 0.038(3) 0.058(4) -0.006(3) -0.009(3) 0.003(3)
C6B 0.032(3) 0.061(4) 0.044(4) -0.008(3) -0.010(3) 0.009(3)
C7B 0.029(3) 0.047(4) 0.042(3) -0.005(3) -0.001(3) -0.003(3)
C8B 0.027(3) 0.034(3) 0.055(4) -0.009(3) -0.003(3) 0.003(3)
C9B 0.034(4) 0.053(4) 0.037(3) -0.007(3) -0.001(3) 0.001(3)
C10B 0.028(3) 0.060(4) 0.042(3) 0.000(3) 0.002(3) 0.000(3)
C11B 0.035(4) 0.030(3) 0.049(4) -0.008(3) -0.013(3) -0.004(3)
C12B 0.042(4) 0.052(4) 0.045(3) -0.010(3) -0.005(3) 0.009(3)
C13B 0.054(4) 0.061(4) 0.049(4) 0.002(3) -0.004(3) 0.005(3)
C14B 0.052(3) 0.073(4) 0.062(4) -0.007(3) -0.011(3) 0.009(3)
C15B 0.062(4) 0.087(4) 0.054(3) -0.017(3) -0.007(3) 0.015(3)
C16B 0.060(4) 0.097(5) 0.068(4) 0.000(3) 0.004(3) 0.001(3)
C17B 0.083(5) 0.132(7) 0.069(4) 0.001(4) 0.001(4) 0.010(5)
C18B 0.055(4) 0.116(6) 0.068(4) 0.000(4) 0.001(3) -0.002(4)
C19B 0.073(4) 0.092(5) 0.070(4) -0.004(3) 0.004(3) -0.002(4)
C20B 0.123(8) 0.086(6) 0.059(4) 0.016(4) 0.015(4) 0.022(5)
C21B 0.075(5) 0.119(6) 0.085(5) -0.036(4) -0.008(4) -0.005(4)
N1B 0.035(3) 0.035(3) 0.041(3) -0.003(2) -0.009(2) -0.002(2)
O1B 0.043(3) 0.045(2) 0.058(3) 0.006(2) -0.007(2) 0.004(2)
O2B 0.025(2) 0.066(3) 0.053(3) -0.002(2) -0.0069(18) 0.006(2)
O3B 0.036(3) 0.058(3) 0.048(2) -0.003(2) -0.001(2) 0.0054(19)
O4B 0.045(3) 0.084(3) 0.049(3) 0.008(2) -0.009(2) 0.011(2)
C1 0.065(5) 0.126(7) 0.065(5) -0.029(5) -0.009(4) 0.008(5)
O1 0.050(3) 0.062(3) 0.070(3) -0.012(2) -0.016(2) 0.020(2)
C2 0.066(5) 0.078(5) 0.087(6) -0.004(4) 0.001(4) 0.024(4)
O2 0.057(3) 0.110(4) 0.064(3) -0.009(3) -0.010(3) 0.030(3)

loop_
_atom_type_symbol
_atom_type_description
_atom_type_scat_dispersion_real
_atom_type_scat_dispersion_imag
_atom_type_scat_source
C C 0.0181 0.0091 'International Tables Vol C Tables 4.2.6.8 and 6.1.1.4'
H H 0 0 'International Tables Vol C Tables 4.2.6.8 and 6.1.1.4'
N N 0.0311 0.018 'International Tables Vol C Tables 4.2.6.8 and 6.1.1.4'
O O 0.0492 0.0322 'International Tables Vol C Tables 4.2.6.8 and 6.1.1.4'

loop_
_geom_angle_atom_site_label_1
_geom_angle_atom_site_label_2
_geom_angle_atom_site_label_3
_geom_angle
O1A C1A C2A 122.9(5)
O1A C1A C6A 117.5(6)
C2A C1A C6A 119.5(6)
C3A C2A C1A 119.4(6)
C2A C3A C4A 123.5(6)
C3A C4A C5A 116.1(6)
C3A C4A C7A 118.3(6)
C5A C4A C7A 125.3(5)
C6A C5A C4A 120.9(6)
C5A C6A C1A 120.6(6)
C8A C7A C4A 132.7(6)
C7A C8A N1A 130.2(6)
C7A C8A C9A 123.3(5)
N1A C8A C9A 106.4(5)
O3A C9A C10A 128.5(5)
O3A C9A C8A 125.8(5)
C10A C9A C8A 105.7(5)
C12A C10A C11A 123.2(6)
C12A C10A C9A 129.6(6)
C11A C10A C9A 107.0(5)
O2A C11A N1A 123.4(5)
O2A C11A C10A 126.5(6)
N1A C11A C10A 110.2(5)
O4A C12A C10A 119.7(6)
O4A C12A C13A 113.9(6)
C10A C12A C13A 126.3(6)
C12A C13A C14A 111.0(5)
C12A C13A C20A 108.3(6)
C14A C13A C20A 113.1(6)
C13A C14A C15A 116.3(5)
C21A C15A C16A 110.4(5)
C21A C15A C14A 109.8(5)
C16A C15A C14A 113.1(5)
C15A C16A C17A 112.1(5)
C18A C17A C16A 129.3(8)
C17A C18A C19A 127.1(9)
C11A N1A C8A 110.6(5)
O1B C1B C2B 118.3(5)
O1B C1B C6B 123.0(5)
C2B C1B C6B 118.7(5)
C3B C2B C1B 120.9(6)
C2B C3B C4B 120.8(5)
C5B C4B C3B 117.5(6)
C5B C4B C7B 118.1(5)
C3B C4B C7B 124.3(5)
C6B C5B C4B 122.6(6)
C5B C6B C1B 119.5(6)
C8B C7B C4B 133.5(6)
C7B C8B N1B 128.8(6)
C7B C8B C9B 123.5(5)
N1B C8B C9B 107.7(5)
O3B C9B C10B 128.9(5)
O3B C9B C8B 125.8(5)
C10B C9B C8B 105.3(5)
C12B C10B C9B 130.6(5)
C12B C10B C11B 121.3(6)
C9B C10B C11B 108.2(5)
O2B C11B N1B 125.7(5)
O2B C11B C10B 126.0(6)
N1B C11B C10B 108.3(5)
O4B C12B C10B 120.0(6)
O4B C12B C13B 116.1(6)
C10B C12B C13B 123.8(6)
C12B C13B C14B 107.9(6)
C12B C13B C20B 112.5(6)
C14B C13B C20B 114.2(6)
C13B C14B C15B 115.6(6)
C16B C15B C21B 110.4(5)
C16B C15B C14B 112.7(5)
C21B C15B C14B 107.3(6)
C17B C16B C15B 113.2(6)
C18B C17B C16B 130.8(8)
C17B C18B C19B 130.5(7)
C11B N1B C8B 110.5(5)

loop_
_geom_bond_atom_site_label_1
_geom_bond_atom_site_label_2
_geom_bond_distance
C1A O1A 1.365(8)
C1A C2A 1.375(9)
C1A C6A 1.395(9)
C2A C3A 1.368(9)
C3A C4A 1.404(8)
C4A C5A 1.404(9)
C4A C7A 1.437(9)
C5A C6A 1.386(9)
C7A C8A 1.340(8)
C8A N1A 1.422(7)
C8A C9A 1.487(8)
C9A O3A 1.224(7)
C9A C10A 1.467(8)
C10A C12A 1.357(8)
C10A C11A 1.427(9)
C11A O2A 1.253(7)
C11A N1A 1.359(8)
C12A O4A 1.343(7)
C12A C13A 1.490(9)
C13A C14A 1.502(9)
C13A C20A 1.547(9)
C14A C15A 1.544(8)
C15A C21A 1.508(9)
C15A C16A 1.519(8)
C16A C17A 1.525(9)
C17A C18A 1.235(10)
C18A C19A 1.484(10)
C1B O1B 1.339(7)
C1B C2B 1.395(9)
C1B C6B 1.399(8)
C2B C3B 1.393(9)
C3B C4B 1.396(8)
C4B C5B 1.390(8)
C4B C7B 1.467(8)
C5B C6B 1.386(9)
C7B C8B 1.345(8)
C8B N1B 1.410(7)
C8B C9B 1.477(9)
C9B O3B 1.234(7)
C9B C10B 1.434(9)
C10B C12B 1.385(9)
C10B C11B 1.455(9)
C11B O2B 1.248(7)
C11B N1B 1.362(8)
C12B O4B 1.327(7)
C12B C13B 1.479(10)
C13B C14B 1.517(9)
C13B C20B 1.529(10)
C14B C15B 1.546(8)
C15B C16B 1.517(9)
C15B C21B 1.531(10)
C16B C17B 1.495(9)
C17B C18B 1.226(10)
C18B C19B 1.487(9)
C1 O1 1.401(9)
C2 O2 1.395(10)

loop_
_geom_hbond_atom_site_label_D
_geom_hbond_atom_site_label_H
_geom_hbond_atom_site_label_A
_geom_hbond_distance_DH
_geom_hbond_distance_HA
_geom_hbond_distance_DA
_geom_hbond_angle_DHA
_geom_hbond_site_symmetry_A
N1A H1A O2B 0.88 2.09 2.884(6) 150.2 1_455
O1A H1A1 O2 0.84 1.89 2.713(7) 167.7 .
O4A H4A O2A 0.84 1.91 2.664(6) 148 .
N1B H1B O2A 0.88 2.1 2.890(6) 148.4 1_655
O1B H1B1 O1 0.84 1.88 2.710(6) 168.2 1_465
O4B H4B O2B 0.84 1.88 2.636(6) 149.3 .
O1 H1 O3A 0.84 1.92 2.725(6) 161.3 .
